data_4123241
loop_
_publ_author_name
'Pike, Sebastian D.'
'Chadwick, F. Mark'
'Rees, Nicholas H.'
'Scott, Mark P.'
'Weller, Andrew S.'
'Kr\"amer, Tobias'
'Macgregor, Stuart A.'

_publ_section_title
;
 Solid-State Synthesis and Characterization of \s-Alkane Complexes,
 [Rh(L2)(\h(2),\h(2)-C7H12)][BAr(F)4] (L2 = Bidentate Chelating
 Phosphine).
;
_journal_issue 2
_journal_name_full 'Journal of the American Chemical Society'
_journal_page_first 820
_journal_page_last 833
_journal_paper_doi 10.1021/ja510437p
_journal_volume 137
_journal_year 2015
_chemical_compound_source 'S10 Lab'
_chemical_formula_moiety 'C32 H12 B F24, C21 H40 P2 Rh'
_chemical_formula_sum 'C53 H52 B F24 P2 Rh'
_chemical_formula_weight 1320.61
_chemical_melting_point ?
_chemical_name_systematic '[Rh(dippe)NBD][BArF4]'
_space_group_IT_number 15
_symmetry_cell_setting monoclinic
_symmetry_space_group_name_Hall '-C 2yc'
_symmetry_space_group_name_H-M 'C 1 2/c 1'
_atom_sites_solution_hydrogens difmap
_atom_sites_solution_primary direct
_audit_creation_date 12-05-28
_audit_creation_method CRYSTALS_ver_14.40
_cell_angle_alpha 90
_cell_angle_beta 100.0884(5)
_cell_angle_gamma 90
_cell_formula_units_Z 8
_cell_length_a 36.6257(4)
_cell_length_b 12.85990(10)
_cell_length_c 24.1810(3)
_cell_measurement_reflns_used 12832
_cell_measurement_temperature 150
_cell_measurement_theta_max 27
_cell_measurement_theta_min 5
_cell_volume 11213.2(2)
_computing_cell_refinement 'DENZO/SCALEPACK (Otwinowski & Minor, 1997)'
_computing_data_collection 'COLLECT (Nonius, 2001).'
_computing_data_reduction 'DENZO/SCALEPACK (Otwinowski & Minor, 1997)'
_computing_molecular_graphics 'CAMERON (Watkin et al., 1996)'
_computing_publication_material 'CRYSTALS (Betteridge et al., 2003)'
_computing_structure_refinement 'CRYSTALS (Betteridge et al., 2003)'
_computing_structure_solution 'SIR92 (Altomare et al., 1994)'
_diffrn_ambient_temperature 150
_diffrn_measured_fraction_theta_full 0.992
_diffrn_measured_fraction_theta_max 0.990
_diffrn_measurement_device Area
_diffrn_measurement_device_type 'Nonius KappaCCD'
_diffrn_measurement_method \w
_diffrn_radiation_monochromator graphite
_diffrn_radiation_type 'Mo K\a'
_diffrn_radiation_wavelength 0.71073
_diffrn_reflns_limit_h_max 47
_diffrn_reflns_limit_h_min -47
_diffrn_reflns_limit_k_max 15
_diffrn_reflns_limit_k_min -16
_diffrn_reflns_limit_l_max 31
_diffrn_reflns_limit_l_min -31
_diffrn_reflns_number 22737
_diffrn_reflns_theta_full 25.526
_diffrn_reflns_theta_max 27.448
_diffrn_reflns_theta_min 5.109
_diffrn_standards_number 0
_exptl_absorpt_coefficient_mu 0.478
_exptl_absorpt_correction_T_max 0.94
_exptl_absorpt_correction_T_min 0.88
_exptl_absorpt_correction_type multi-scan
_exptl_absorpt_process_details 'DENZO/SCALEPACK (Otwinowski & Minor, 1997)'
_exptl_crystal_colour orange
_exptl_crystal_density_diffrn 1.564
_exptl_crystal_density_meas 'not measured'
_exptl_crystal_density_method 'not measured'
_exptl_crystal_description block
_exptl_crystal_F_000 5328
_exptl_crystal_size_max 0.220
_exptl_crystal_size_mid 0.160
_exptl_crystal_size_min 0.120
_refine_diff_density_max 1.09
_refine_diff_density_min -0.98
_refine_ls_extinction_method None
_refine_ls_goodness_of_fit_ref 0.9358
_refine_ls_hydrogen_treatment noref
_refine_ls_matrix_type full
_refine_ls_number_parameters 730
_refine_ls_number_reflns 12695
_refine_ls_number_restraints 0
_refine_ls_R_factor_all 0.0717
_refine_ls_R_factor_gt 0.0465
_refine_ls_shift/su_max 0.0019147
_refine_ls_shift/su_mean 0.0000567
_refine_ls_structure_factor_coef Fsqd
_refine_ls_weighting_details
;
 Method= Modified Sheldrick 
 w=1/[\s^2^(F^2^) + ( 0.04P)^2^ +35.94P] 
 ,where P=(max(Fo^2^,0) + 2Fc^2^)/3 
;
_refine_ls_weighting_scheme calc
_refine_ls_wR_factor_all 0.1099
_refine_ls_wR_factor_gt 0.1003
_refine_ls_wR_factor_ref 0.1099
_reflns_limit_h_max 46
_reflns_limit_h_min -47
_reflns_limit_k_max 16
_reflns_limit_k_min 0
_reflns_limit_l_max 31
_reflns_limit_l_min 0
_reflns_number_gt 9412
_reflns_number_total 12695
_reflns_threshold_expression I>2.0\s(I)
_oxford_diffrn_Wilson_B_factor 2.54
_oxford_diffrn_Wilson_scale 238.46
_oxford_refine_ls_r_factor_ref 0.0717
_oxford_refine_ls_scale 0.067008(9)
_oxford_reflns_number_all 12695
_oxford_reflns_threshold_expression_ref I>-3.0\s(I)
_oxford_structure_analysis_title 004SDP12
_cod_data_source_file ja510437p_si_001.cif
_cod_data_source_block '[3-NBD][BArF4]'
_cod_depositor_comments
;
The following automatic conversions were performed:

'_chemical_melting_point' value 'not measured' was changed to '?' -
the value is undefined or not given.

Automatic conversion script
Id: cif_fix_values 2935 2014-11-11 08:27:57Z andrius 

 Adding full bibliography for 4123238--4123246.cif.
;
_cod_original_sg_symbol_H-M 'C 1 2/c 1 '
_cod_original_formula_sum 'C53 H52 B1 F24 P2 Rh1'
_cod_database_code 4123241

loop_
_symmetry_equiv_pos_as_xyz
x,y,z
-x,-y,-z
x+1/2,y+1/2,z
-x+1/2,-y+1/2,-z
-x,y,-z+1/2
x,-y,z+1/2
-x+1/2,y+1/2,-z+1/2
x+1/2,-y+1/2,z+1/2

loop_
_atom_site_label
_atom_site_type_symbol
_atom_site_fract_x
_atom_site_fract_y
_atom_site_fract_z
_atom_site_U_iso_or_equiv
_atom_site_occupancy
_atom_site_adp_type
F101 F 0.71009(6) 0.30724(19) 0.65128(11) 0.0759 1.0000 Uani
F102 F 0.75224(6) 0.30650(16) 0.72383(9) 0.0538 1.0000 Uani
F103 F 0.75560(6) 0.20008(16) 0.65850(9) 0.0569 1.0000 Uani
F104 F 0.70615(7) 0.08403(17) 0.88780(8) 0.0594 1.0000 Uani
F105 F 0.75344(5) 0.01576(18) 0.86143(9) 0.0561 1.0000 Uani
F106 F 0.70428(6) -0.07296(15) 0.85942(8) 0.0522 1.0000 Uani
F107 F 0.58358(6) 0.41834(14) 0.69772(10) 0.0578 1.0000 Uani
F108 F 0.54808(7) 0.43463(15) 0.75796(9) 0.0611 1.0000 Uani
F109 F 0.52592(6) 0.38912(15) 0.67374(9) 0.0616 1.0000 Uani
F110 F 0.56076(6) 0.0879(3) 0.88565(9) 0.0807 1.0000 Uani
F111 F 0.50649(5) 0.12565(17) 0.84810(8) 0.0495 1.0000 Uani
F112 F 0.52826(10) -0.02259(17) 0.83329(13) 0.1015 1.0000 Uani
F113 F 0.49940(5) -0.22626(15) 0.66620(12) 0.0698 1.0000 Uani
F114 F 0.52195(5) -0.37031(16) 0.70098(9) 0.0528 1.0000 Uani
F115 F 0.51638(6) -0.3412(2) 0.61389(9) 0.0679 1.0000 Uani
F116 F 0.65322(5) -0.44971(13) 0.68804(9) 0.0458 1.0000 Uani
F117 F 0.68348(5) -0.32905(16) 0.65440(8) 0.0495 1.0000 Uani
F118 F 0.68432(4) -0.33833(14) 0.74256(7) 0.0387 1.0000 Uani
F119 F 0.52213(7) 0.24723(16) 0.50145(12) 0.0776 1.0000 Uani
F120 F 0.49491(5) 0.11283(19) 0.52530(9) 0.0598 1.0000 Uani
F121 F 0.51157(6) 0.1181(2) 0.44586(8) 0.0674 1.0000 Uani
F122 F 0.63279(6) -0.0011(2) 0.42600(8) 0.0620 1.0000 Uani
F123 F 0.66083(8) -0.09207(18) 0.49506(11) 0.0765 1.0000 Uani
F124 F 0.67488(5) 0.06653(18) 0.48623(9) 0.0561 1.0000 Uani
C1 C 0.64575(8) 0.6544(2) 0.85423(13) 0.0357 1.0000 Uani
C2 C 0.61713(8) 0.5976(2) 0.82477(11) 0.0323 1.0000 Uani
C3 C 0.58100(8) 0.6506(2) 0.83279(13) 0.0360 1.0000 Uani
C4 C 0.58032(8) 0.6304(2) 0.89544(13) 0.0367 1.0000 Uani
C5 C 0.60856(10) 0.6871(2) 0.92505(13) 0.0395 1.0000 Uani
C6 C 0.62766(9) 0.7435(2) 0.88180(14) 0.0402 1.0000 Uani
C7 C 0.59372(10) 0.7653(3) 0.83573(14) 0.0432 1.0000 Uani
C8 C 0.66994(9) 0.3734(3) 1.01568(13) 0.0437 1.0000 Uani
C9 C 0.68686(9) 0.3303(3) 0.96694(14) 0.0418 1.0000 Uani
C10 C 0.59359(9) 0.3248(3) 0.97143(13) 0.0379 1.0000 Uani
C11 C 0.55796(9) 0.3544(3) 0.93103(14) 0.0477 1.0000 Uani
C12 C 0.58531(10) 0.2646(3) 1.02257(15) 0.0494 1.0000 Uani
C13 C 0.61337(10) 0.5000(3) 1.05244(13) 0.0442 1.0000 Uani
C14 C 0.57407(11) 0.5429(3) 1.04208(15) 0.0550 1.0000 Uani
C15 C 0.64188(12) 0.5833(3) 1.07521(14) 0.0582 1.0000 Uani
C16 C 0.67658(10) 0.3308(3) 0.84564(14) 0.0454 1.0000 Uani
C17 C 0.64035(11) 0.2702(3) 0.83837(17) 0.0622 1.0000 Uani
C18 C 0.68048(15) 0.3901(4) 0.79211(17) 0.0809 1.0000 Uani
C19 C 0.72397(9) 0.4892(3) 0.9096(2) 0.0578 1.0000 Uani
C20 C 0.73101(11) 0.5597(4) 0.9611(2) 0.0777 1.0000 Uani
C21 C 0.75719(11) 0.4180(4) 0.9063(3) 0.0937 1.0000 Uani
C101 C 0.65401(7) 0.0593(2) 0.70696(11) 0.0248 1.0000 Uani
C102 C 0.67551(7) 0.1319(2) 0.68375(12) 0.0271 1.0000 Uani
C103 C 0.70960(7) 0.1669(2) 0.71309(12) 0.0288 1.0000 Uani
C104 C 0.72368(7) 0.1301(2) 0.76631(12) 0.0300 1.0000 Uani
C105 C 0.70273(7) 0.0579(2) 0.79033(12) 0.0277 1.0000 Uani
C106 C 0.66883(7) 0.0241(2) 0.76126(11) 0.0265 1.0000 Uani
C107 C 0.73133(8) 0.2444(2) 0.68636(13) 0.0352 1.0000 Uani
C108 C 0.71655(8) 0.0213(2) 0.84926(12) 0.0330 1.0000 Uani
C109 C 0.58554(7) 0.0940(2) 0.71194(11) 0.0231 1.0000 Uani
C110 C 0.58010(7) 0.2003(2) 0.70032(11) 0.0248 1.0000 Uani
C111 C 0.56052(7) 0.2638(2) 0.73115(11) 0.0248 1.0000 Uani
C112 C 0.54561(7) 0.2245(2) 0.77601(11) 0.0260 1.0000 Uani
C113 C 0.55095(7) 0.1196(2) 0.78856(11) 0.0245 1.0000 Uani
C114 C 0.57032(7) 0.0562(2) 0.75717(11) 0.0246 1.0000 Uani
C115 C 0.55443(9) 0.3755(2) 0.71561(13) 0.0340 1.0000 Uani
C116 C 0.53645(8) 0.0768(2) 0.83801(12) 0.0337 1.0000 Uani
C117 C 0.60548(7) -0.1003(2) 0.68180(10) 0.0236 1.0000 Uani
C118 C 0.56963(7) -0.1439(2) 0.67387(11) 0.0248 1.0000 Uani
C119 C 0.56390(7) -0.2508(2) 0.67326(11) 0.0247 1.0000 Uani
C120 C 0.59359(7) -0.3198(2) 0.67970(11) 0.0254 1.0000 Uani
C121 C 0.62908(7) -0.2787(2) 0.68656(11) 0.0245 1.0000 Uani
C122 C 0.63464(7) -0.1716(2) 0.68769(11) 0.0247 1.0000 Uani
C123 C 0.52552(8) -0.2956(2) 0.66452(12) 0.0304 1.0000 Uani
C124 C 0.66196(8) -0.3484(2) 0.69280(11) 0.0286 1.0000 Uani
C125 C 0.60238(7) 0.0486(2) 0.60976(11) 0.0248 1.0000 Uani
C126 C 0.56797(7) 0.0876(2) 0.58303(11) 0.0253 1.0000 Uani
C127 C 0.55919(8) 0.0995(2) 0.52485(12) 0.0281 1.0000 Uani
C128 C 0.58431(8) 0.0718(2) 0.49060(11) 0.0302 1.0000 Uani
C129 C 0.61825(8) 0.0323(2) 0.51591(12) 0.0297 1.0000 Uani
C130 C 0.62705(8) 0.0210(2) 0.57421(11) 0.0276 1.0000 Uani
C131 C 0.52232(9) 0.1438(3) 0.49944(12) 0.0370 1.0000 Uani
C132 C 0.64621(9) 0.0012(3) 0.48098(13) 0.0392 1.0000 Uani
Rh1 Rh 0.631084(6) 0.531366(17) 0.910517(9) 0.0275 1.0000 Uani
P1 P 0.62527(2) 0.43733(6) 0.98922(3) 0.0328 1.0000 Uani
P2 P 0.67956(2) 0.41946(6) 0.90627(3) 0.0318 1.0000 Uani
B101 B 0.61169(8) 0.0260(2) 0.67744(12) 0.0234 1.0000 Uani
H11 H 0.6716 0.6551 0.8464 0.0434 1.0000 Uiso
H21 H 0.6189 0.5502 0.7928 0.0395 1.0000 Uiso
H31 H 0.5581 0.6325 0.8046 0.0423 1.0000 Uiso
H41 H 0.5583 0.6052 0.9103 0.0451 1.0000 Uiso
H51 H 0.6106 0.7090 0.9649 0.0484 1.0000 Uiso
H61 H 0.6448 0.8028 0.8951 0.0498 1.0000 Uiso
H71 H 0.5756 0.8130 0.8481 0.0520 1.0000 Uiso
H72 H 0.6007 0.7902 0.8004 0.0521 1.0000 Uiso
H81 H 0.6869 0.4255 1.0362 0.0532 1.0000 Uiso
H82 H 0.6663 0.3164 1.0421 0.0537 1.0000 Uiso
H92 H 0.7135 0.3174 0.9792 0.0504 1.0000 Uiso
H91 H 0.6753 0.2633 0.9547 0.0502 1.0000 Uiso
H101 H 0.6081 0.2763 0.9502 0.0461 1.0000 Uiso
H111 H 0.5640 0.3865 0.8975 0.0720 1.0000 Uiso
H113 H 0.5427 0.4025 0.9484 0.0714 1.0000 Uiso
H112 H 0.5433 0.2933 0.9197 0.0721 1.0000 Uiso
H121 H 0.6086 0.2490 1.0484 0.0754 1.0000 Uiso
H123 H 0.5689 0.3045 1.0416 0.0756 1.0000 Uiso
H122 H 0.5735 0.1995 1.0093 0.0759 1.0000 Uiso
H131 H 0.6152 0.4450 1.0814 0.0532 1.0000 Uiso
H142 H 0.5552 0.4883 1.0314 0.0831 1.0000 Uiso
H141 H 0.5689 0.5756 1.0755 0.0830 1.0000 Uiso
H143 H 0.5712 0.5948 1.0119 0.0830 1.0000 Uiso
H152 H 0.6665 0.5531 1.0876 0.0870 1.0000 Uiso
H151 H 0.6340 0.6176 1.1076 0.0871 1.0000 Uiso
H153 H 0.6431 0.6357 1.0468 0.0873 1.0000 Uiso
H161 H 0.6970 0.2796 0.8545 0.0550 1.0000 Uiso
H172 H 0.6392 0.2275 0.8718 0.0942 1.0000 Uiso
H171 H 0.6390 0.2252 0.8067 0.0936 1.0000 Uiso
H173 H 0.6193 0.3169 0.8324 0.0939 1.0000 Uiso
H182 H 0.7053 0.4210 0.7956 0.1232 1.0000 Uiso
H181 H 0.6771 0.3431 0.7604 0.1229 1.0000 Uiso
H183 H 0.6622 0.4456 0.7846 0.1232 1.0000 Uiso
H191 H 0.7204 0.5346 0.8754 0.0715 1.0000 Uiso
H201 H 0.7093 0.6051 0.9627 0.1106 1.0000 Uiso
H202 H 0.7521 0.6032 0.9605 0.1110 1.0000 Uiso
H203 H 0.7357 0.5182 0.9961 0.1110 1.0000 Uiso
H211 H 0.7526 0.3781 0.8711 0.1419 1.0000 Uiso
H212 H 0.7789 0.4598 0.9071 0.1418 1.0000 Uiso
H213 H 0.7613 0.3696 0.9375 0.1420 1.0000 Uiso
H1021 H 0.6666 0.1592 0.6468 0.0330 1.0000 Uiso
H1041 H 0.7473 0.1543 0.7859 0.0363 1.0000 Uiso
H1061 H 0.6550 -0.0259 0.7792 0.0316 1.0000 Uiso
H1101 H 0.5902 0.2313 0.6702 0.0304 1.0000 Uiso
H1121 H 0.5323 0.2675 0.7975 0.0314 1.0000 Uiso
H1141 H 0.5733 -0.0167 0.7669 0.0299 1.0000 Uiso
H1181 H 0.5487 -0.0995 0.6687 0.0295 1.0000 Uiso
H1201 H 0.5893 -0.3939 0.6788 0.0303 1.0000 Uiso
H1221 H 0.6596 -0.1453 0.6930 0.0294 1.0000 Uiso
H1261 H 0.5497 0.1068 0.6057 0.0315 1.0000 Uiso
H1281 H 0.5781 0.0796 0.4504 0.0366 1.0000 Uiso
H1301 H 0.6509 -0.0084 0.5903 0.0340 1.0000 Uiso

loop_
_atom_site_aniso_label
_atom_site_aniso_U_11
_atom_site_aniso_U_22
_atom_site_aniso_U_33
_atom_site_aniso_U_23
_atom_site_aniso_U_13
_atom_site_aniso_U_12
F101 0.0379(11) 0.0691(15) 0.113(2) 0.0615(15) -0.0076(12) -0.0123(10)
F102 0.0524(12) 0.0445(11) 0.0664(13) -0.0068(10) 0.0158(10) -0.0242(9)
F103 0.0617(13) 0.0535(12) 0.0664(13) -0.0042(10) 0.0413(11) -0.0086(10)
F104 0.0859(16) 0.0560(13) 0.0354(10) -0.0025(9) 0.0084(10) 0.0226(12)
F105 0.0309(10) 0.0778(15) 0.0543(12) 0.0177(11) -0.0069(8) 0.0011(10)
F106 0.0614(13) 0.0426(11) 0.0469(11) 0.0143(9) -0.0063(9) -0.0102(10)
F107 0.0590(13) 0.0267(10) 0.0954(16) 0.0147(10) 0.0347(12) -0.0025(9)
F108 0.1140(19) 0.0248(9) 0.0514(12) -0.0023(9) 0.0334(12) 0.0106(11)
F109 0.0680(14) 0.0346(11) 0.0705(14) 0.0158(10) -0.0201(11) 0.0056(10)
F110 0.0466(12) 0.153(3) 0.0419(12) 0.0459(14) 0.0048(10) 0.0033(14)
F111 0.0390(10) 0.0704(14) 0.0449(11) 0.0164(10) 0.0234(8) 0.0150(9)
F112 0.187(3) 0.0323(12) 0.120(2) -0.0035(13) 0.123(2) -0.0178(15)
F113 0.0246(10) 0.0348(11) 0.150(2) 0.0061(13) 0.0168(12) 0.0016(8)
F114 0.0406(11) 0.0530(12) 0.0628(13) 0.0281(10) 0.0031(9) -0.0143(9)
F115 0.0501(13) 0.0999(19) 0.0513(12) -0.0180(12) 0.0022(10) -0.0361(12)
F116 0.0388(10) 0.0272(9) 0.0662(12) -0.0075(8) -0.0054(9) 0.0092(8)
F117 0.0443(11) 0.0654(13) 0.0442(10) 0.0123(9) 0.0225(8) 0.0254(10)
F118 0.0298(9) 0.0494(11) 0.0330(9) -0.0045(8) -0.0056(7) 0.0088(8)
F119 0.0627(14) 0.0354(12) 0.122(2) 0.0071(13) -0.0197(14) 0.0121(10)
F120 0.0329(10) 0.0914(17) 0.0547(12) 0.0193(12) 0.0067(9) 0.0121(10)
F121 0.0597(13) 0.1009(19) 0.0347(11) -0.0089(11) -0.0111(9) 0.0238(13)
F122 0.0468(12) 0.1070(19) 0.0350(10) -0.0222(11) 0.0153(9) -0.0051(12)
F123 0.107(2) 0.0548(14) 0.0844(17) 0.0081(12) 0.0632(15) 0.0337(14)
F124 0.0371(10) 0.0796(15) 0.0560(12) -0.0117(11) 0.0200(9) -0.0126(10)
C1 0.0369(16) 0.0337(16) 0.0382(16) 0.0099(13) 0.0110(13) 0.0031(13)
C2 0.0404(16) 0.0343(16) 0.0221(13) 0.0060(12) 0.0049(12) 0.0077(13)
C3 0.0363(16) 0.0353(16) 0.0345(16) 0.0011(13) 0.0012(12) 0.0079(13)
C4 0.0327(16) 0.0392(17) 0.0395(16) 0.0029(14) 0.0102(13) 0.0127(13)
C5 0.054(2) 0.0321(16) 0.0329(16) -0.0051(13) 0.0077(14) 0.0117(14)
C6 0.0466(19) 0.0302(16) 0.0418(18) 0.0012(14) 0.0019(14) 0.0017(14)
C7 0.053(2) 0.0359(18) 0.0404(18) 0.0052(14) 0.0083(15) 0.0124(15)
C8 0.0438(18) 0.047(2) 0.0359(17) 0.0083(15) -0.0048(14) -0.0036(15)
C9 0.0368(17) 0.0421(18) 0.0428(18) 0.0095(15) -0.0032(14) 0.0017(14)
C10 0.0425(17) 0.0383(17) 0.0335(16) -0.0031(13) 0.0084(13) -0.0067(14)
C11 0.0408(18) 0.058(2) 0.0424(18) -0.0069(17) 0.0036(14) -0.0122(16)
C12 0.053(2) 0.052(2) 0.0444(19) 0.0018(16) 0.0136(16) -0.0146(17)
C13 0.059(2) 0.0468(19) 0.0267(15) -0.0006(14) 0.0081(14) -0.0079(16)
C14 0.069(3) 0.061(2) 0.0393(19) -0.0081(17) 0.0204(17) 0.005(2)
C15 0.087(3) 0.052(2) 0.0330(18) -0.0070(16) 0.0036(18) -0.018(2)
C16 0.050(2) 0.0419(19) 0.0453(19) 0.0045(15) 0.0098(15) 0.0215(16)
C17 0.050(2) 0.063(3) 0.065(2) -0.031(2) -0.0115(18) 0.0156(19)
C18 0.127(4) 0.076(3) 0.051(2) 0.017(2) 0.045(3) 0.061(3)
C19 0.0294(17) 0.048(2) 0.096(3) 0.018(2) 0.0103(18) -0.0024(15)
C20 0.044(2) 0.064(3) 0.115(4) 0.007(3) -0.015(2) -0.021(2)
C21 0.030(2) 0.079(3) 0.176(6) 0.027(4) 0.026(3) 0.002(2)
C101 0.0229(13) 0.0223(13) 0.0299(14) -0.0023(11) 0.0061(10) -0.0002(10)
C102 0.0247(13) 0.0246(14) 0.0327(14) -0.0004(11) 0.0067(11) 0.0009(11)
C103 0.0220(13) 0.0233(14) 0.0418(16) 0.0003(12) 0.0079(11) -0.0009(11)
C104 0.0219(13) 0.0276(14) 0.0392(16) -0.0027(12) 0.0021(11) 0.0006(11)
C105 0.0247(13) 0.0263(14) 0.0315(14) -0.0002(11) 0.0035(11) 0.0029(11)
C106 0.0250(13) 0.0270(14) 0.0287(13) -0.0020(11) 0.0080(11) -0.0018(11)
C107 0.0249(14) 0.0327(16) 0.0482(18) 0.0037(14) 0.0068(13) -0.0028(12)
C108 0.0290(14) 0.0317(16) 0.0369(15) -0.0002(13) 0.0022(12) 0.0009(12)
C109 0.0203(12) 0.0239(13) 0.0242(13) -0.0005(10) 0.0015(10) -0.0024(10)
C110 0.0257(13) 0.0239(13) 0.0248(13) -0.0002(11) 0.0048(10) -0.0044(11)
C111 0.0242(13) 0.0206(13) 0.0292(14) -0.0007(11) 0.0041(11) -0.0017(10)
C112 0.0262(13) 0.0248(14) 0.0266(13) -0.0020(11) 0.0036(11) 0.0004(11)
C113 0.0234(13) 0.0250(13) 0.0254(13) 0.0019(11) 0.0049(10) -0.0031(10)
C114 0.0255(13) 0.0213(13) 0.0263(13) 0.0021(10) 0.0024(10) -0.0009(10)
C115 0.0401(17) 0.0247(15) 0.0377(16) 0.0001(12) 0.0084(13) 0.0008(12)
C116 0.0356(16) 0.0317(16) 0.0363(16) 0.0070(13) 0.0135(13) 0.0043(13)
C117 0.0250(13) 0.0249(13) 0.0212(12) -0.0004(10) 0.0049(10) -0.0011(11)
C118 0.0227(13) 0.0243(13) 0.0278(13) 0.0024(11) 0.0052(10) 0.0030(10)
C119 0.0257(13) 0.0233(13) 0.0251(13) 0.0027(11) 0.0044(10) -0.0019(11)
C120 0.0281(14) 0.0217(13) 0.0261(13) -0.0006(11) 0.0038(11) 0.0009(11)
C121 0.0265(13) 0.0244(13) 0.0219(12) 0.0005(10) 0.0025(10) 0.0025(11)
C122 0.0229(13) 0.0264(14) 0.0247(13) -0.0010(11) 0.0037(10) 0.0003(11)
C123 0.0276(14) 0.0253(14) 0.0371(15) 0.0035(12) 0.0025(12) -0.0025(11)
C124 0.0295(14) 0.0285(15) 0.0266(14) -0.0015(11) 0.0015(11) 0.0041(11)
C125 0.0261(13) 0.0201(13) 0.0283(13) 0.0001(11) 0.0053(10) -0.0020(10)
C126 0.0262(13) 0.0251(14) 0.0255(13) -0.0003(11) 0.0065(10) -0.0004(11)
C127 0.0292(14) 0.0258(14) 0.0290(14) -0.0003(11) 0.0039(11) -0.0016(11)
C128 0.0390(16) 0.0279(14) 0.0244(13) -0.0015(11) 0.0078(12) -0.0049(12)
C129 0.0342(15) 0.0246(14) 0.0330(14) -0.0039(12) 0.0128(12) -0.0030(12)
C130 0.0284(14) 0.0249(14) 0.0306(14) -0.0025(11) 0.0075(11) -0.0011(11)
C131 0.0402(17) 0.0404(18) 0.0287(15) 0.0022(13) 0.0008(13) 0.0036(14)
C132 0.0436(18) 0.0417(18) 0.0351(16) -0.0044(14) 0.0147(14) 0.0004(14)
Rh1 0.02800(12) 0.02898(12) 0.02512(11) 0.00155(9) 0.00358(8) 0.00144(9)
P1 0.0359(4) 0.0371(4) 0.0243(4) 0.0018(3) 0.0025(3) -0.0047(3)
P2 0.0261(4) 0.0303(4) 0.0386(4) 0.0064(3) 0.0039(3) 0.0016(3)
B101 0.0213(14) 0.0231(15) 0.0261(14) 0.0019(12) 0.0049(11) -0.0009(12)

loop_
_atom_type_symbol
_atom_type_scat_dispersion_real
_atom_type_scat_dispersion_imag
_atom_type_scat_Cromer_Mann_a1
_atom_type_scat_Cromer_Mann_b1
_atom_type_scat_Cromer_Mann_a2
_atom_type_scat_Cromer_Mann_b2
_atom_type_scat_Cromer_Mann_a3
_atom_type_scat_Cromer_Mann_b3
_atom_type_scat_Cromer_Mann_a4
_atom_type_scat_Cromer_Mann_b4
_atom_type_scat_Cromer_Mann_c
_atom_type_scat_source
Rh -1.1178 0.9187 19.2957 0.7515 14.3501 8.2176 4.7343 25.8749 1.2892 98.6062 5.3280 'International Tables Vol C 4.2.6.8 and 6.1.1.4'
P 0.1023 0.0942 6.4345 1.9067 4.1791 27.1570 1.7800 0.5260 1.4908 68.1645 1.1149 'International Tables Vol C 4.2.6.8 and 6.1.1.4'
F 0.0171 0.0103 3.5392 10.2825 2.6412 4.2944 1.5170 0.2615 1.0243 26.1476 0.2776 'International Tables Vol C 4.2.6.8 and 6.1.1.4'
B 0.0013 0.0007 2.0545 23.2185 1.3326 1.0210 1.0979 60.3498 0.7068 0.1403 -0.1932 'International Tables Vol C 4.2.6.8 and 6.1.1.4'
C 0.0033 0.0016 2.3100 20.8439 1.0200 10.2075 1.5886 0.5687 0.8650 51.6512 0.2156 'International Tables Vol C 4.2.6.8 and 6.1.1.4'
H 0.0000 0.0000 0.4930 10.5109 0.3229 26.1257 0.1402 3.1424 0.0408 57.7998 0.0030 'International Tables Vol C 4.2.6.8 and 6.1.1.4'

loop_
_geom_angle_atom_site_label_1
_geom_angle_atom_site_label_2
_geom_angle_atom_site_label_3
_geom_angle
_geom_angle_publ_flag
C2 C1 C6 106.0(3) yes
C2 C1 Rh1 72.11(17) yes
C6 C1 Rh1 95.57(18) yes
C2 C1 H11 124.8 no
C6 C1 H11 124.9 no
Rh1 C1 H11 117.6 no
C1 C2 C3 107.2(3) yes
C1 C2 Rh1 71.85(16) yes
C3 C2 Rh1 96.62(17) yes
C1 C2 H21 125.7 no
C3 C2 H21 123.1 no
Rh1 C2 H21 117.1 no
C2 C3 C4 102.3(2) yes
C2 C3 C7 99.8(3) yes
C4 C3 C7 99.9(2) yes
C2 C3 H31 116.6 no
C4 C3 H31 117.9 no
C7 C3 H31 117.3 no
C3 C4 C5 106.6(3) yes
C3 C4 Rh1 95.75(18) yes
C5 C4 Rh1 71.65(18) yes
C3 C4 H41 124.4 no
C5 C4 H41 125.1 no
Rh1 C4 H41 117.4 no
C4 C5 C6 106.8(3) yes
C4 C5 Rh1 72.69(18) yes
C6 C5 Rh1 95.29(19) yes
C4 C5 H51 125.6 no
C6 C5 H51 124.1 no
Rh1 C5 H51 116.2 no
C5 C6 C1 103.0(2) yes
C5 C6 C7 99.9(3) yes
C1 C6 C7 100.2(2) yes
C5 C6 H61 118.2 no
C1 C6 H61 114.5 no
C7 C6 H61 118.2 no
C6 C7 C3 93.3(2) yes
C6 C7 H71 113.1 no
C3 C7 H71 113.2 no
C6 C7 H72 112.7 no
C3 C7 H72 113.1 no
H71 C7 H72 110.5 no
C9 C8 P1 110.5(2) yes
C9 C8 H81 109.2 no
P1 C8 H81 108.4 no
C9 C8 H82 110.2 no
P1 C8 H82 109.9 no
H81 C8 H82 108.7 no
C8 C9 P2 111.5(2) yes
C8 C9 H92 110.1 no
P2 C9 H92 110.1 no
C8 C9 H91 109.8 no
P2 C9 H91 108.0 no
H92 C9 H91 107.3 no
C11 C10 C12 111.9(3) yes
C11 C10 P1 112.4(2) yes
C12 C10 P1 114.2(2) yes
C11 C10 H101 107.1 no
C12 C10 H101 107.0 no
P1 C10 H101 103.5 no
C10 C11 H111 110.1 no
C10 C11 H113 111.7 no
H111 C11 H113 108.9 no
C10 C11 H112 110.4 no
H111 C11 H112 108.0 no
H113 C11 H112 107.7 no
C10 C12 H121 110.0 no
C10 C12 H123 110.1 no
H121 C12 H123 110.3 no
C10 C12 H122 108.0 no
H121 C12 H122 108.7 no
H123 C12 H122 109.7 no
C14 C13 C15 111.9(3) yes
C14 C13 P1 112.1(2) yes
C15 C13 P1 111.0(2) yes
C14 C13 H131 108.7 no
C15 C13 H131 106.8 no
P1 C13 H131 106.0 no
C13 C14 H142 112.6 no
C13 C14 H141 109.9 no
H142 C14 H141 107.5 no
C13 C14 H143 110.3 no
H142 C14 H143 108.0 no
H141 C14 H143 108.4 no
C13 C15 H152 111.5 no
C13 C15 H151 108.9 no
H152 C15 H151 108.4 no
C13 C15 H153 110.2 no
H152 C15 H153 109.7 no
H151 C15 H153 108.0 no
C17 C16 C18 111.5(4) yes
C17 C16 P2 109.7(2) yes
C18 C16 P2 111.3(3) yes
C17 C16 H161 107.1 no
C18 C16 H161 109.6 no
P2 C16 H161 107.5 no
C16 C17 H172 110.7 no
C16 C17 H171 108.9 no
H172 C17 H171 108.5 no
C16 C17 H173 110.8 no
H172 C17 H173 108.7 no
H171 C17 H173 109.1 no
C16 C18 H182 110.6 no
C16 C18 H181 109.9 no
H182 C18 H181 108.1 no
C16 C18 H183 111.0 no
H182 C18 H183 108.5 no
H181 C18 H183 108.7 no
C20 C19 C21 112.0(4) yes
C20 C19 P2 110.2(3) yes
C21 C19 P2 114.1(3) yes
C20 C19 H191 107.9 no
C21 C19 H191 107.1 no
P2 C19 H191 105.1 no
C19 C20 H201 111.1 no
C19 C20 H202 110.9 no
H201 C20 H202 108.2 no
C19 C20 H203 110.9 no
H201 C20 H203 107.6 no
H202 C20 H203 108.0 no
C19 C21 H211 109.8 no
C19 C21 H212 109.0 no
H211 C21 H212 109.1 no
C19 C21 H213 111.1 no
H211 C21 H213 108.6 no
H212 C21 H213 109.2 no
C102 C101 C106 115.9(2) yes
C102 C101 B101 123.5(2) yes
C106 C101 B101 120.1(2) yes
C101 C102 C103 121.7(3) yes
C101 C102 H1021 119.4 no
C103 C102 H1021 118.8 no
C102 C103 C104 121.1(3) yes
C102 C103 C107 119.5(3) yes
C104 C103 C107 119.4(2) yes
C103 C104 C105 118.2(2) yes
C103 C104 H1041 120.2 no
C105 C104 H1041 121.6 no
C104 C105 C106 120.5(3) yes
C104 C105 C108 119.0(2) yes
C106 C105 C108 120.4(2) yes
C101 C106 C105 122.6(2) yes
C101 C106 H1061 119.1 no
C105 C106 H1061 118.3 no
C103 C107 F102 112.9(3) yes
C103 C107 F103 112.7(2) yes
F102 C107 F103 104.1(2) yes
C103 C107 F101 112.8(2) yes
F102 C107 F101 105.8(3) yes
F103 C107 F101 107.9(3) yes
C105 C108 F104 112.5(2) yes
C105 C108 F105 112.7(2) yes
F104 C108 F105 106.3(2) yes
C105 C108 F106 113.1(2) yes
F104 C108 F106 105.9(3) yes
F105 C108 F106 105.8(2) yes
C110 C109 C114 115.7(2) yes
C110 C109 B101 119.7(2) yes
C114 C109 B101 124.3(2) yes
C109 C110 C111 122.3(2) yes
C109 C110 H1101 119.8 no
C111 C110 H1101 117.9 no
C110 C111 C112 121.0(2) yes
C110 C111 C115 120.0(2) yes
C112 C111 C115 119.0(2) yes
C111 C112 C113 117.6(2) yes
C111 C112 H1121 121.6 no
C113 C112 H1121 120.8 no
C112 C113 C114 121.1(2) yes
C112 C113 C116 118.4(2) yes
C114 C113 C116 120.5(2) yes
C109 C114 C113 122.3(2) yes
C109 C114 H1141 118.9 no
C113 C114 H1141 118.8 no
C111 C115 F107 112.6(2) yes
C111 C115 F109 112.4(2) yes
F107 C115 F109 105.3(3) yes
C111 C115 F108 113.3(2) yes
F107 C115 F108 105.7(2) yes
F109 C115 F108 106.9(3) yes
C113 C116 F110 112.0(2) yes
C113 C116 F111 113.3(2) yes
F110 C116 F111 103.9(3) yes
C113 C116 F112 113.3(2) yes
F110 C116 F112 106.7(3) yes
F111 C116 F112 107.1(3) yes
C118 C117 C122 115.5(2) yes
C118 C117 B101 121.3(2) yes
C122 C117 B101 122.9(2) yes
C117 C118 C119 122.0(2) yes
C117 C118 H1181 119.5 no
C119 C118 H1181 118.5 no
C118 C119 C120 121.0(2) yes
C118 C119 C123 121.2(2) yes
C120 C119 C123 117.8(2) yes
C119 C120 C121 118.0(2) yes
C119 C120 H1201 120.4 no
C121 C120 H1201 121.7 no
C120 C121 C122 120.7(2) yes
C120 C121 C124 120.6(2) yes
C122 C121 C124 118.7(2) yes
C117 C122 C121 122.7(2) yes
C117 C122 H1221 118.3 no
C121 C122 H1221 118.9 no
C119 C123 F115 111.9(2) yes
C119 C123 F114 112.6(2) yes
F115 C123 F114 104.6(2) yes
C119 C123 F113 113.9(2) yes
F115 C123 F113 104.9(2) yes
F114 C123 F113 108.3(3) yes
C121 C124 F117 112.4(2) yes
C121 C124 F116 113.5(2) yes
F117 C124 F116 106.3(2) yes
C121 C124 F118 113.0(2) yes
F117 C124 F118 105.3(2) yes
F116 C124 F118 105.7(2) yes
C126 C125 C130 115.6(2) yes
C126 C125 B101 122.4(2) yes
C130 C125 B101 121.7(2) yes
C125 C126 C127 122.2(2) yes
C125 C126 H1261 119.0 no
C127 C126 H1261 118.8 no
C126 C127 C128 120.9(3) yes
C126 C127 C131 119.2(2) yes
C128 C127 C131 119.9(3) yes
C127 C128 C129 118.0(3) yes
C127 C128 H1281 120.7 no
C129 C128 H1281 121.4 no
C128 C129 C130 121.0(3) yes
C128 C129 C132 120.1(3) yes
C130 C129 C132 118.9(3) yes
C125 C130 C129 122.3(3) yes
C125 C130 H1301 119.1 no
C129 C130 H1301 118.6 no
C127 C131 F120 113.2(2) yes
C127 C131 F119 112.1(3) yes
F120 C131 F119 105.8(3) yes
C127 C131 F121 113.5(3) yes
F120 C131 F121 105.3(3) yes
F119 C131 F121 106.4(3) yes
C129 C132 F122 113.6(3) yes
C129 C132 F124 112.6(3) yes
F122 C132 F124 104.8(3) yes
C129 C132 F123 112.4(3) yes
F122 C132 F123 107.2(3) yes
F124 C132 F123 105.6(3) yes
C4 Rh1 C5 35.66(12) yes
C4 Rh1 C2 65.09(11) yes
C5 Rh1 C2 76.70(11) yes
C4 Rh1 C1 77.08(11) yes
C5 Rh1 C1 65.73(12) yes
C2 Rh1 C1 36.03(11) yes
C4 Rh1 P1 103.92(8) yes
C5 Rh1 P1 104.67(9) yes
C2 Rh1 P1 159.71(8) yes
C1 Rh1 P1 162.52(9) yes
C4 Rh1 P2 167.74(8) yes
C5 Rh1 P2 152.02(9) yes
C2 Rh1 P2 104.57(8) yes
C1 Rh1 P2 98.47(8) yes
P1 Rh1 P2 83.80(3) yes
C10 P1 C13 107.68(15) yes
C10 P1 C8 102.32(15) yes
C13 P1 C8 103.37(16) yes
C10 P1 Rh1 111.30(10) yes
C13 P1 Rh1 121.72(11) yes
C8 P1 Rh1 108.49(11) yes
C19 P2 C16 105.30(19) yes
C19 P2 C9 105.25(17) yes
C16 P2 C9 103.19(16) yes
C19 P2 Rh1 112.01(13) yes
C16 P2 Rh1 118.89(11) yes
C9 P2 Rh1 111.02(11) yes
C117 B101 C101 111.0(2) yes
C117 B101 C125 103.4(2) yes
C101 B101 C125 113.7(2) yes
C117 B101 C109 113.3(2) yes
C101 B101 C109 103.4(2) yes
C125 B101 C109 112.2(2) yes

loop_
_geom_bond_atom_site_label_1
_geom_bond_atom_site_label_2
_geom_bond_distance
_geom_bond_publ_flag
F101 C107 1.321(4) yes
F102 C107 1.342(4) yes
F103 C107 1.334(4) yes
F104 C108 1.337(4) yes
F105 C108 1.333(3) yes
F106 C108 1.331(3) yes
F107 C115 1.339(3) yes
F108 C115 1.328(3) yes
F109 C115 1.332(4) yes
F110 C116 1.334(4) yes
F111 C116 1.323(3) yes
F112 C116 1.314(4) yes
F113 C123 1.314(3) yes
F114 C123 1.326(3) yes
F115 C123 1.346(3) yes
F116 C124 1.342(3) yes
F117 C124 1.342(3) yes
F118 C124 1.338(3) yes
F119 C131 1.331(4) yes
F120 C131 1.333(4) yes
F121 C131 1.328(3) yes
F122 C132 1.334(4) yes
F123 C132 1.333(4) yes
F124 C132 1.334(4) yes
C1 C2 1.370(4) yes
C1 C6 1.534(4) yes
C1 Rh1 2.214(3) yes
C1 H11 0.998 no
C2 C3 1.531(4) yes
C2 Rh1 2.217(3) yes
C2 H21 0.995 no
C3 C4 1.541(4) yes
C3 C7 1.545(5) yes
C3 H31 1.012 no
C4 C5 1.362(5) yes
C4 Rh1 2.230(3) yes
C4 H41 0.994 no
C5 C6 1.538(5) yes
C5 Rh1 2.217(3) yes
C5 H51 0.994 no
C6 C7 1.542(5) yes
C6 H61 1.004 no
C7 H71 0.987 no
C7 H72 0.987 no
C8 C9 1.528(5) yes
C8 P1 1.842(3) yes
C8 H81 0.986 no
C8 H82 0.996 no
C9 P2 1.844(3) yes
C9 H92 0.982 no
C9 H91 0.983 no
C10 C11 1.535(5) yes
C10 C12 1.533(5) yes
C10 P1 1.858(3) yes
C10 H101 1.015 no
C11 H111 0.971 no
C11 H113 0.977 no
C11 H112 0.965 no
C12 H121 0.985 no
C12 H123 0.966 no
C12 H122 0.970 no
C13 C14 1.521(5) yes
C13 C15 1.529(5) yes
C13 P1 1.847(3) yes
C13 H131 0.989 no
C14 H142 0.987 no
C14 H141 0.958 no
C14 H143 0.980 no
C15 H152 0.981 no
C15 H151 0.985 no
C15 H153 0.968 no
C16 C17 1.523(6) yes
C16 C18 1.530(5) yes
C16 P2 1.845(4) yes
C16 H161 0.993 no
C17 H172 0.983 no
C17 H171 0.954 no
C17 H173 0.969 no
C18 H182 0.982 no
C18 H181 0.967 no
C18 H183 0.974 no
C19 C20 1.525(7) yes
C19 C21 1.536(6) yes
C19 P2 1.847(4) yes
C19 H191 1.002 no
C20 H201 0.994 no
C20 H202 0.958 no
C20 H203 0.989 no
C21 H211 0.982 no
C21 H212 0.957 no
C21 H213 0.969 no
C101 C102 1.401(4) yes
C101 C106 1.405(4) yes
C101 B101 1.645(4) yes
C102 C103 1.398(4) yes
C102 H1021 0.963 no
C103 C104 1.383(4) yes
C103 C107 1.492(4) yes
C104 C105 1.394(4) yes
C104 H1041 0.962 no
C105 C106 1.385(4) yes
C105 C108 1.502(4) yes
C106 H1061 0.967 no
C109 C110 1.403(4) yes
C109 C114 1.399(4) yes
C109 B101 1.630(4) yes
C110 C111 1.387(4) yes
C110 H1101 0.960 no
C111 C112 1.392(4) yes
C111 C115 1.492(4) yes
C112 C113 1.388(4) yes
C112 H1121 0.950 no
C113 C114 1.390(4) yes
C113 C116 1.496(4) yes
C114 H1141 0.967 no
C117 C118 1.409(4) yes
C117 C122 1.396(4) yes
C117 B101 1.647(4) yes
C118 C119 1.390(4) yes
C118 H1181 0.948 no
C119 C120 1.391(4) yes
C119 C123 1.500(4) yes
C120 C121 1.386(4) yes
C120 H1201 0.967 no
C121 C122 1.392(4) yes
C121 C124 1.487(4) yes
C122 H1221 0.961 no
C125 C126 1.404(4) yes
C125 C130 1.398(4) yes
C125 B101 1.638(4) yes
C126 C127 1.396(4) yes
C126 H1261 0.969 no
C127 C128 1.388(4) yes
C127 C131 1.495(4) yes
C128 C129 1.383(4) yes
C128 H1281 0.965 no
C129 C130 1.397(4) yes
C129 C132 1.492(4) yes
C130 H1301 0.969 no
Rh1 P1 2.2960(8) yes
Rh1 P2 2.3016(8) yes
